data_4330967
loop_
_publ_author_name
'Maria Barsukova-Stuckart'
'Luis F. Piedra-Garza'
'Bimersha Gautam'
'Gabriela Alfaro-Espinoza'
'Natalya V. Izarova'
'Abhishek Banerjee'
'Bassem S. Bassil'
'Matthias S. Ullrich'
'Hans J. Breunig'
'Cristian Silvestru'
'Ulrich Kortz'

_publ_contact_author_address
;
Jacobs University, School of Engineering and Science, 
P.O. Box 750 561, 28725 Bremen, Germany
;
_publ_contact_author_email u.kortz@jacobs-university.de
_publ_contact_author_name 'Ulrich Kortz'
_publ_section_title
;
 Synthesis and Biological Activity of Organoantimony(III)-Containing
 Heteropolytungstates
;
_journal_name_full 'Inorganic Chemistry'
_journal_page_first 12015
_journal_page_last 12022
_journal_paper_doi 10.1021/ic301892s
_journal_volume 51
_journal_year 2012
_chemical_formula_sum 'C24 H60 Na O88 P2 Rb9 Sb4 W18'
_chemical_formula_weight 6407.18
_chemical_name_systematic
; 
 ? 
;
_space_group_IT_number 2
_symmetry_cell_setting triclinic
_symmetry_space_group_name_Hall '-P 1'
_symmetry_space_group_name_H-M 'P -1'
_atom_sites_solution_hydrogens geom
_atom_sites_solution_primary direct
_atom_sites_solution_secondary difmap
_audit_creation_method SHELXL-97
_cell_angle_alpha 73.118(7)
_cell_angle_beta 77.083(8)
_cell_angle_gamma 65.203(7)
_cell_formula_units_Z 1
_cell_length_a 12.7882(16)
_cell_length_b 13.9014(16)
_cell_length_c 16.236(2)
_cell_measurement_reflns_used 9987
_cell_measurement_temperature 173(2)
_cell_measurement_theta_max 26.25
_cell_measurement_theta_min 3.53
_cell_volume 2490.0(5)
_computing_cell_refinement 'Bruker SAINT'
_computing_data_collection 'Bruker APEX2'
_computing_data_reduction 'Bruker SAINT'
_computing_molecular_graphics 'Bruker SHELXTL'
_computing_publication_material 'Bruker SHELXTL'
_computing_structure_refinement 'SHELXL-97 (Sheldrick, 2008)'
_computing_structure_solution 'SHELXS-97 (Sheldrick, 2008)'
_diffrn_ambient_temperature 173(2)
_diffrn_measured_fraction_theta_full 0.987
_diffrn_measured_fraction_theta_max 0.987
_diffrn_measurement_device_type 'Bruker APEX-II CCD'
_diffrn_measurement_method '\f and \w scans'
_diffrn_radiation_monochromator graphite
_diffrn_radiation_source 'fine-focus sealed tube'
_diffrn_radiation_type MoK\a
_diffrn_radiation_wavelength 0.71073
_diffrn_reflns_av_R_equivalents 0.1116
_diffrn_reflns_av_sigmaI/netI 0.0546
_diffrn_reflns_limit_h_max 16
_diffrn_reflns_limit_h_min -15
_diffrn_reflns_limit_k_max 17
_diffrn_reflns_limit_k_min -17
_diffrn_reflns_limit_l_max 20
_diffrn_reflns_limit_l_min -20
_diffrn_reflns_number 123454
_diffrn_reflns_theta_full 26.46
_diffrn_reflns_theta_max 26.46
_diffrn_reflns_theta_min 1.77
_exptl_absorpt_coefficient_mu 26.277
_exptl_absorpt_correction_T_max 0.7099
_exptl_absorpt_correction_T_min 0.2297
_exptl_absorpt_correction_type multi-scan
_exptl_absorpt_process_details SADABS
_exptl_crystal_colour yellow
_exptl_crystal_density_diffrn 4.273
_exptl_crystal_description Plate
_exptl_crystal_F_000 2818
_exptl_crystal_size_max 0.24
_exptl_crystal_size_mid 0.16
_exptl_crystal_size_min 0.01
_refine_diff_density_max 3.887
_refine_diff_density_min -4.098
_refine_diff_density_rms 0.762
_refine_ls_extinction_method none
_refine_ls_goodness_of_fit_ref 1.005
_refine_ls_hydrogen_treatment constr
_refine_ls_matrix_type full
_refine_ls_number_parameters 351
_refine_ls_number_reflns 10141
_refine_ls_number_restraints 0
_refine_ls_restrained_S_all 1.005
_refine_ls_R_factor_all 0.0621
_refine_ls_R_factor_gt 0.0430
_refine_ls_shift/su_max 0.000
_refine_ls_shift/su_mean 0.000
_refine_ls_structure_factor_coef Fsqd
_refine_ls_weighting_details 'calc w=1/[\s^2^(Fo^2^)+(0.1000P)^2^+80.0000P] where P=(Fo^2^+2Fc^2^)/3'
_refine_ls_weighting_scheme calc
_refine_ls_wR_factor_gt 0.1272
_refine_ls_wR_factor_ref 0.1607
_reflns_number_gt 8078
_reflns_number_total 10141
_reflns_threshold_expression >2sigma(I)
_cod_data_source_file ic301892s_si_002_2.cif
_cod_data_source_block 1551lp
_cod_original_cell_volume 2490.0(6)
_cod_database_code 4330967

loop_
_symmetry_equiv_pos_as_xyz
'x, y, z'
'-x, -y, -z'

loop_
_atom_site_label
_atom_site_type_symbol
_atom_site_fract_x
_atom_site_fract_y
_atom_site_fract_z
_atom_site_U_iso_or_equiv
_atom_site_adp_type
_atom_site_occupancy
_atom_site_symmetry_multiplicity
_atom_site_calc_flag
_atom_site_refinement_flags
W1 W 0.67243(5) 0.41923(5) 0.26549(4) 0.01555(15) Uani 1 1 d .
W2 W 0.26536(6) 0.46310(5) 0.40450(4) 0.01635(16) Uani 1 1 d .
W3 W 0.29322(6) 0.23013(5) 0.35594(4) 0.01675(16) Uani 1 1 d .
W4 W 0.46791(5) 0.15913(5) 0.15106(4) 0.01508(15) Uani 1 1 d .
W5 W 0.41796(5) 0.63510(5) 0.25476(4) 0.01457(15) Uani 1 1 d .
W6 W 0.52244(6) 0.24635(5) 0.41697(4) 0.01700(16) Uani 1 1 d .
W7 W 0.18252(5) 0.39461(5) 0.14238(4) 0.01583(15) Uani 1 1 d .
W8 W 0.69707(5) 0.16745(5) 0.21260(4) 0.01585(15) Uani 1 1 d .
W9 W 0.16168(5) 0.62276(5) 0.19004(4) 0.01553(15) Uani 1 1 d .
P1 P 0.4293(3) 0.3972(3) 0.2106(2) 0.0108(7) Uani 1 1 d .
Sb1 Sb 0.37099(9) 0.39000(9) -0.05536(7) 0.0171(2) Uani 1 1 d .
Sb2 Sb 0.33615(9) 0.73050(8) 0.01665(7) 0.0164(2) Uani 1 1 d .
C1 C 0.2294(8) 0.8724(8) 0.0678(7) 0.017(3) Uiso 1 1 d G
C2 C 0.2774(7) 0.9195(9) 0.1059(8) 0.026(4) Uiso 1 1 d G
H2A H 0.3592 0.8931 0.1051 0.031 Uiso 1 1 calc R
C3 C 0.2059(9) 1.0054(9) 0.1451(8) 0.030(4) Uiso 1 1 d G
H3A H 0.2388 1.0376 0.1711 0.036 Uiso 1 1 calc R
C4 C 0.0863(9) 1.0441(9) 0.1463(8) 0.032(4) Uiso 1 1 d G
H4A H 0.0374 1.1028 0.1731 0.039 Uiso 1 1 calc R
C5 C 0.0382(7) 0.9970(10) 0.1082(9) 0.035(5) Uiso 1 1 d G
H5A H -0.0435 1.0234 0.1090 0.042 Uiso 1 1 calc R
C6 C 0.1098(9) 0.9111(9) 0.0690(8) 0.027(4) Uiso 1 1 d G
H6A H 0.0769 0.8789 0.0430 0.033 Uiso 1 1 calc R
C7 C 0.2946(9) 0.2836(8) -0.0703(8) 0.019(3) Uiso 1 1 d G
C8 C 0.1782(9) 0.3260(6) -0.0826(9) 0.031(4) Uiso 1 1 d G
H8A H 0.1343 0.4018 -0.0888 0.037 Uiso 1 1 calc R
C9 C 0.1260(7) 0.2576(9) -0.0860(9) 0.034(4) Uiso 1 1 d G
H9A H 0.0464 0.2865 -0.0944 0.041 Uiso 1 1 calc R
C10 C 0.1903(9) 0.1467(8) -0.0770(9) 0.031(4) Uiso 1 1 d G
H10A H 0.1546 0.0999 -0.0792 0.038 Uiso 1 1 calc R
C11 C 0.3067(9) 0.1043(6) -0.0647(9) 0.029(4) Uiso 1 1 d G
H11A H 0.3506 0.0286 -0.0585 0.035 Uiso 1 1 calc R
C12 C 0.3588(7) 0.1728(8) -0.0613(8) 0.025(4) Uiso 1 1 d G
H12A H 0.4384 0.1438 -0.0529 0.030 Uiso 1 1 calc R
O1A O 0.7071(10) 0.4935(9) 0.1531(8) 0.021(2) Uiso 1 1 d .
O1T O 0.7925(11) 0.3962(10) 0.3118(8) 0.027(3) Uiso 1 1 d .
O2T O 0.1790(10) 0.5245(10) 0.4892(8) 0.024(3) Uiso 1 1 d .
O3T O 0.2281(10) 0.1385(10) 0.4103(8) 0.026(3) Uiso 1 1 d .
O4A O 0.5412(10) 0.1931(9) 0.0427(8) 0.020(2) Uiso 1 1 d .
O4T O 0.4451(10) 0.0470(9) 0.1469(8) 0.021(2) Uiso 1 1 d .
O5A O 0.4849(9) 0.6820(9) 0.1478(7) 0.017(2) Uiso 1 1 d .
O5T O 0.3728(10) 0.7448(10) 0.3010(8) 0.023(3) Uiso 1 1 d .
O6T O 0.6010(11) 0.1714(10) 0.5043(9) 0.028(3) Uiso 1 1 d .
O7T O 0.0735(10) 0.3497(9) 0.1442(8) 0.021(2) Uiso 1 1 d .
O8A O 0.7407(10) 0.2054(9) 0.0927(8) 0.021(2) Uiso 1 1 d .
O8T O 0.8240(10) 0.0615(9) 0.2443(8) 0.021(2) Uiso 1 1 d .
O9T O 0.0388(10) 0.7269(9) 0.2218(8) 0.023(3) Uiso 1 1 d .
O1S1 O 0.2008(9) 0.4611(9) 0.0307(7) 0.017(2) Uiso 1 1 d .
O1P1 O 0.3928(9) 0.3508(8) 0.3084(7) 0.013(2) Uiso 1 1 d .
O1S2 O 0.1827(10) 0.6724(9) 0.0746(8) 0.020(2) Uiso 1 1 d .
O15 O 0.5677(9) 0.5527(9) 0.2986(7) 0.017(2) Uiso 1 1 d .
O16 O 0.5969(10) 0.3471(9) 0.3651(8) 0.021(2) Uiso 1 1 d .
O18 O 0.7218(9) 0.2921(9) 0.2255(7) 0.018(2) Uiso 1 1 d .
O2P1 O 0.5118(9) 0.2999(9) 0.1704(7) 0.016(2) Uiso 1 1 d .
O23 O 0.2190(10) 0.3404(9) 0.4247(8) 0.022(2) Uiso 1 1 d .
O25 O 0.3564(9) 0.5473(9) 0.3578(7) 0.017(2) Uiso 1 1 d .
O26 O 0.3993(10) 0.3546(9) 0.4683(8) 0.022(3) Uiso 1 1 d .
O29 O 0.1770(10) 0.5331(9) 0.3156(8) 0.021(2) Uiso 1 1 d .
O3P1 O 0.3199(9) 0.4604(8) 0.1649(7) 0.014(2) Uiso 1 1 d .
O34 O 0.4013(10) 0.1570(9) 0.2746(8) 0.020(2) Uiso 1 1 d .
O36 O 0.4217(10) 0.1713(9) 0.4299(8) 0.021(2) Uiso 1 1 d .
O37 O 0.2002(9) 0.3210(9) 0.2711(7) 0.016(2) Uiso 1 1 d .
O4P1 O 0.4937(9) 0.4703(9) 0.2072(7) 0.017(2) Uiso 1 1 d .
O47 O 0.3239(9) 0.2736(9) 0.1248(8) 0.019(2) Uiso 1 1 d .
O48 O 0.6163(10) 0.0871(9) 0.1974(8) 0.022(3) Uiso 1 1 d .
O59 O 0.2835(9) 0.6569(9) 0.2086(7) 0.018(2) Uiso 1 1 d .
O68 O 0.6144(10) 0.1708(9) 0.3289(8) 0.019(2) Uiso 1 1 d .
O79 O 0.0931(9) 0.5245(9) 0.1822(7) 0.016(2) Uiso 1 1 d .
Rb1 Rb -0.09494(14) 0.32222(14) 0.07532(11) 0.0241(4) Uani 1 1 d .
Rb2 Rb 0.73581(17) 0.30432(17) 0.51340(13) 0.0338(4) Uani 1 1 d .
Rb3 Rb 0.0436(2) 0.5223(2) 0.65377(15) 0.0375(6) Uani 0.85 1 d P
Rb4 Rb 0.4086(3) 0.92627(19) 0.31899(14) 0.0354(6) Uani 0.80 1 d P
Rb5 Rb -0.2091(2) 0.8432(2) 0.28479(18) 0.0455(6) Uani 0.85 1 d P
O1W O 0.5000 0.5000 0.5000 0.042(5) Uiso 1 2 d S
O2W O 0.5789(11) 0.9492(10) 0.3915(9) 0.029(3) Uiso 1 1 d .
O3W O 0.0739(13) 0.3365(13) 0.5842(10) 0.044(4) Uiso 1 1 d .
O4W O 0.661(2) 0.6890(19) 0.3453(15) 0.082(6) Uiso 1 1 d .
O5W O 0.0241(17) 1.1933(16) 0.2955(13) 0.067(5) Uiso 1 1 d .
O6W O 0.906(2) 0.1846(19) 0.6514(16) 0.024(5) Uiso 0.50 1 d P
O7W O 0.021(2) 0.739(2) 0.5479(17) 0.029(6) Uiso 0.50 1 d P
O8W O 0.163(2) 0.968(2) 0.3739(18) 0.069(7) Uiso 0.75 1 d P
O9W O 0.847(2) 0.128(2) 0.4116(19) 0.036(6) Uiso 0.50 1 d P
O10W O 0.147(3) 0.081(3) 0.584(2) 0.050(8) Uiso 0.50 1 d P

loop_
_atom_site_aniso_label
_atom_site_aniso_U_11
_atom_site_aniso_U_22
_atom_site_aniso_U_33
_atom_site_aniso_U_23
_atom_site_aniso_U_13
_atom_site_aniso_U_12
W1 0.0176(3) 0.0177(3) 0.0129(3) -0.0019(3) -0.0030(2) -0.0086(3)
W2 0.0207(3) 0.0206(3) 0.0098(3) -0.0037(3) 0.0018(2) -0.0115(3)
W3 0.0218(3) 0.0202(3) 0.0112(3) -0.0033(3) 0.0016(3) -0.0128(3)
W4 0.0187(3) 0.0166(3) 0.0119(3) -0.0031(2) 0.0002(2) -0.0095(3)
W5 0.0169(3) 0.0168(3) 0.0120(3) -0.0041(2) -0.0001(2) -0.0085(2)
W6 0.0235(3) 0.0191(3) 0.0099(3) -0.0007(3) -0.0025(3) -0.0109(3)
W7 0.0159(3) 0.0206(3) 0.0131(3) -0.0049(3) -0.0002(2) -0.0090(3)
W8 0.0175(3) 0.0169(3) 0.0131(3) -0.0027(3) -0.0021(2) -0.0067(3)
W9 0.0152(3) 0.0199(3) 0.0124(3) -0.0038(3) 0.0003(2) -0.0084(3)
P1 0.0129(18) 0.0125(18) 0.0073(19) -0.0010(15) -0.0012(15) -0.0059(15)
Sb1 0.0188(5) 0.0188(5) 0.0154(6) -0.0024(4) -0.0027(4) -0.0091(4)
Sb2 0.0164(5) 0.0177(5) 0.0147(6) -0.0039(4) -0.0017(4) -0.0059(4)
Rb1 0.0233(8) 0.0283(8) 0.0231(9) -0.0062(7) -0.0052(7) -0.0106(7)
Rb2 0.0384(10) 0.0452(11) 0.0255(10) -0.0135(8) -0.0018(8) -0.0207(9)
Rb3 0.0406(13) 0.0675(16) 0.0242(12) -0.0242(11) 0.0182(10) -0.0412(12)
Rb4 0.0750(18) 0.0310(12) 0.0134(11) 0.0073(9) -0.0128(11) -0.0370(12)
Rb5 0.0453(14) 0.0377(13) 0.0417(15) -0.0065(11) 0.0060(11) -0.0118(11)

loop_
_atom_type_symbol
_atom_type_description
_atom_type_scat_dispersion_real
_atom_type_scat_dispersion_imag
_atom_type_scat_source
C C 0.0033 0.0016 'International Tables Vol C Tables 4.2.6.8 and 6.1.1.4'
H H 0.0000 0.0000 'International Tables Vol C Tables 4.2.6.8 and 6.1.1.4'
O O 0.0106 0.0060 'International Tables Vol C Tables 4.2.6.8 and 6.1.1.4'
P P 0.1023 0.0942 'International Tables Vol C Tables 4.2.6.8 and 6.1.1.4'
Sb Sb -0.5866 1.5461 'International Tables Vol C Tables 4.2.6.8 and 6.1.1.4'
W W -0.8490 6.8722 'International Tables Vol C Tables 4.2.6.8 and 6.1.1.4'
Rb Rb -0.9393 2.9676 'International Tables Vol C Tables 4.2.6.8 and 6.1.1.4'
Na Na 0.0362 0.0249 'International Tables Vol C Tables 4.2.6.8 and 6.1.1.4'

loop_
_geom_angle_atom_site_label_1
_geom_angle_atom_site_label_2
_geom_angle_atom_site_label_3
_geom_angle
_geom_angle_site_symmetry_1
_geom_angle_site_symmetry_3
O1T W1 O18 101.0(5) . .
O1T W1 O1A 100.2(6) . .
O18 W1 O1A 89.9(5) . .
O1T W1 O15 99.6(5) . .
O18 W1 O15 158.6(5) . .
O1A W1 O15 91.9(5) . .
O1T W1 O16 97.6(5) . .
O18 W1 O16 85.4(5) . .
O1A W1 O16 162.2(5) . .
O15 W1 O16 86.5(5) . .
O1T W1 O4P1 173.4(5) . .
O18 W1 O4P1 85.6(4) . .
O1A W1 O4P1 80.2(4) . .
O15 W1 O4P1 73.7(4) . .
O16 W1 O4P1 82.3(4) . .
O1T W1 Rb1 82.8(4) . 1_655
O18 W1 Rb1 50.0(3) . 1_655
O1A W1 Rb1 48.2(3) . 1_655
O15 W1 Rb1 139.2(3) . 1_655
O16 W1 Rb1 133.9(3) . 1_655
O4P1 W1 Rb1 102.1(3) . 1_655
O1T W1 Rb2 50.1(4) . .
O18 W1 Rb2 102.5(3) . .
O1A W1 Rb2 149.2(4) . .
O15 W1 Rb2 86.6(3) . .
O16 W1 Rb2 48.4(3) . .
O4P1 W1 Rb2 128.2(3) . .
Rb1 W1 Rb2 122.34(4) 1_655 .
O2T W2 O29 103.1(5) . .
O2T W2 O25 101.1(5) . .
O29 W2 O25 90.8(5) . .
O2T W2 O23 100.8(5) . .
O29 W2 O23 89.7(5) . .
O25 W2 O23 157.5(5) . .
O2T W2 O26 98.5(5) . .
O29 W2 O26 158.3(5) . .
O25 W2 O26 86.8(5) . .
O23 W2 O26 84.4(5) . .
O2T W2 O1P1 169.9(5) . .
O29 W2 O1P1 85.0(4) . .
O25 W2 O1P1 84.6(4) . .
O23 W2 O1P1 73.0(4) . .
O26 W2 O1P1 73.3(4) . .
O2T W2 Rb2 49.0(4) . 2_666
O29 W2 Rb2 103.3(4) . 2_666
O25 W2 Rb2 52.2(3) . 2_666
O23 W2 Rb2 148.8(4) . 2_666
O26 W2 Rb2 92.2(3) . 2_666
O1P1 W2 Rb2 135.5(2) . 2_666
O2T W2 Rb3 85.4(4) . 2_566
O29 W2 Rb3 43.7(4) . 2_566
O25 W2 Rb3 133.8(3) . 2_566
O23 W2 Rb3 54.0(3) . 2_566
O26 W2 Rb3 138.1(3) . 2_566
O1P1 W2 Rb3 96.8(2) . 2_566
Rb2 W2 Rb3 119.54(5) 2_666 2_566
O3T W3 O37 104.3(5) . .
O3T W3 O34 101.8(5) . .
O37 W3 O34 90.4(5) . .
O3T W3 O23 100.6(5) . .
O37 W3 O23 89.2(5) . .
O34 W3 O23 157.0(5) . .
O3T W3 O36 96.8(5) . .
O37 W3 O36 158.8(5) . .
O34 W3 O36 87.1(5) . .
O23 W3 O36 85.1(5) . .
O3T W3 O1P1 168.8(5) . .
O37 W3 O1P1 85.2(4) . .
O34 W3 O1P1 83.8(4) . .
O23 W3 O1P1 73.2(4) . .
O36 W3 O1P1 73.6(4) . .
O3T W3 Rb4 56.5(4) . 1_545
O37 W3 Rb4 107.3(3) . 1_545
O34 W3 Rb4 45.9(4) . 1_545
O23 W3 Rb4 154.0(4) . 1_545
O36 W3 Rb4 85.8(3) . 1_545
O1P1 W3 Rb4 126.8(3) . 1_545
O3T W3 Rb3 87.8(4) . 2_566
O37 W3 Rb3 43.7(3) . 2_566
O34 W3 Rb3 133.7(4) . 2_566
O23 W3 Rb3 52.3(3) . 2_566
O36 W3 Rb3 137.1(3) . 2_566
O1P1 W3 Rb3 95.3(2) . 2_566
Rb4 W3 Rb3 129.74(5) 1_545 2_566
O4T W4 O4A 102.3(5) . .
O4T W4 O47 102.1(5) . .
O4A W4 O47 93.3(5) . .
O4T W4 O48 99.6(5) . .
O4A W4 O48 90.2(5) . .
O47 W4 O48 156.7(5) . .
O4T W4 O34 95.1(5) . .
O4A W4 O34 162.4(5) . .
O47 W4 O34 85.3(5) . .
O48 W4 O34 84.5(5) . .
O4T W4 O2P1 173.4(5) . .
O4A W4 O2P1 81.2(4) . .
O47 W4 O2P1 83.2(4) . .
O48 W4 O2P1 74.5(4) . .
O34 W4 O2P1 81.3(4) . .
O4T W4 Rb4 45.1(4) . 1_545
O4A W4 Rb4 143.0(4) . 1_545
O47 W4 Rb4 108.7(3) . 1_545
O48 W4 Rb4 81.3(4) . 1_545
O34 W4 Rb4 52.6(3) . 1_545
O2P1 W4 Rb4 129.6(3) . 1_545
O5T W5 O5A 102.4(5) . .
O5T W5 O59 103.0(5) . .
O5A W5 O59 91.7(5) . .
O5T W5 O15 99.0(5) . .
O5A W5 O15 92.1(5) . .
O59 W5 O15 156.3(5) . .
O5T W5 O25 93.9(5) . .
O5A W5 O25 163.7(5) . .
O59 W5 O25 83.7(5) . .
O15 W5 O25 86.1(5) . .
O5T W5 O4P1 172.4(5) . .
O5A W5 O4P1 81.9(4) . .
O59 W5 O4P1 82.9(4) . .
O15 W5 O4P1 74.5(4) . .
O25 W5 O4P1 81.9(4) . .
O5T W5 Rb2 45.3(4) . 2_666
O5A W5 Rb2 147.6(3) . 2_666
O59 W5 Rb2 97.7(3) . 2_666
O15 W5 Rb2 91.5(3) . 2_666
O25 W5 Rb2 48.7(3) . 2_666
O4P1 W5 Rb2 129.8(3) . 2_666
O6T W6 O26 100.4(6) . .
O6T W6 O68 101.4(5) . .
O26 W6 O68 158.2(5) . .
O6T W6 O16 100.1(5) . .
O26 W6 O16 89.6(5) . .
O68 W6 O16 85.7(5) . .
O6T W6 O36 101.1(5) . .
O26 W6 O36 89.5(5) . .
O68 W6 O36 87.3(5) . .
O16 W6 O36 158.6(5) . .
O6T W6 O1P1 173.0(5) . .
O26 W6 O1P1 74.5(4) . .
O68 W6 O1P1 83.8(4) . .
O16 W6 O1P1 84.9(4) . .
O36 W6 O1P1 74.3(4) . .
O6T W6 Rb2 49.8(4) . .
O26 W6 Rb2 88.1(4) . .
O68 W6 Rb2 105.3(3) . .
O16 W6 Rb2 51.7(4) . .
O36 W6 Rb2 149.6(4) . .
O1P1 W6 Rb2 133.6(2) . .
O6T W6 Rb4 21.1(4) . 2_666
O26 W6 Rb4 85.4(4) . 2_666
O68 W6 Rb4 115.9(3) . 2_666
O16 W6 Rb4 114.9(4) . 2_666
O36 W6 Rb4 86.3(4) . 2_666
O1P1 W6 Rb4 151.9(3) . 2_666
Rb2 W6 Rb4 63.28(4) . 2_666
O7T W7 O1S1 102.1(5) . .
O7T W7 O79 100.1(5) . .
O1S1 W7 O79 95.4(5) . .
O7T W7 O47 104.4(5) . .
O1S1 W7 O47 90.3(5) . .
O79 W7 O47 153.1(5) . .
O7T W7 O37 91.8(5) . .
O1S1 W7 O37 165.7(5) . .
O79 W7 O37 85.4(4) . .
O47 W7 O37 82.8(5) . .
O7T W7 O3P1 170.2(5) . .
O1S1 W7 O3P1 86.2(4) . .
O79 W7 O3P1 73.7(4) . .
O47 W7 O3P1 80.5(4) . .
O37 W7 O3P1 80.3(4) . .
O7T W7 Rb3 74.5(4) . 2_566
O1S1 W7 Rb3 134.5(3) . 2_566
O79 W7 Rb3 43.4(3) . 2_566
O47 W7 Rb3 135.0(3) . 2_566
O37 W7 Rb3 52.6(3) . 2_566
O3P1 W7 Rb3 96.0(3) . 2_566
O8T W8 O8A 100.4(5) . .
O8T W8 O48 99.6(5) . .
O8A W8 O48 92.6(5) . .
O8T W8 O68 96.2(5) . .
O8A W8 O68 162.7(5) . .
O48 W8 O68 89.2(5) . .
O8T W8 O18 101.3(5) . .
O8A W8 O18 88.4(5) . .
O48 W8 O18 158.5(5) . .
O68 W8 O18 83.8(5) . .
O8T W8 O2P1 173.6(5) . .
O8A W8 O2P1 81.2(4) . .
O48 W8 O2P1 74.1(4) . .
O68 W8 O2P1 82.7(4) . .
O18 W8 O2P1 84.8(4) . .
O8T W8 Rb1 85.1(4) . 1_655
O8A W8 Rb1 47.9(3) . 1_655
O48 W8 Rb1 140.1(4) . 1_655
O68 W8 Rb1 130.0(3) . 1_655
O18 W8 Rb1 47.6(3) . 1_655
O2P1 W8 Rb1 100.4(3) . 1_655
O8T W8 Rb5 46.7(4) . 1_645
O8A W8 Rb5 108.7(3) . 1_645
O48 W8 Rb5 53.9(4) . 1_645
O68 W8 Rb5 86.1(3) . 1_645
O18 W8 Rb5 145.0(3) . 1_645
O2P1 W8 Rb5 126.9(3) . 1_645
Rb1 W8 Rb5 125.36(5) 1_655 1_645
O9T W9 O1S2 102.6(5) . .
O9T W9 O59 102.2(5) . .
O1S2 W9 O59 92.4(5) . .
O9T W9 O79 100.4(5) . .
O1S2 W9 O79 94.4(5) . .
O59 W9 O79 154.3(5) . .
O9T W9 O29 92.3(5) . .
O1S2 W9 O29 165.1(5) . .
O59 W9 O29 83.5(5) . .
O79 W9 O29 83.6(5) . .
O9T W9 O3P1 170.8(5) . .
O1S2 W9 O3P1 85.2(4) . .
O59 W9 O3P1 82.1(4) . .
O79 W9 O3P1 73.8(4) . .
O29 W9 O3P1 80.1(4) . .
O9T W9 Rb3 74.7(4) . 2_566
O1S2 W9 Rb3 133.9(4) . 2_566
O59 W9 Rb3 133.5(3) . 2_566
O79 W9 Rb3 43.6(3) . 2_566
O29 W9 Rb3 50.9(3) . 2_566
O3P1 W9 Rb3 96.4(3) . 2_566
O3P1 P1 O4P1 111.5(6) . .
O3P1 P1 O2P1 111.0(6) . .
O4P1 P1 O2P1 109.5(6) . .
O3P1 P1 O1P1 108.5(6) . .
O4P1 P1 O1P1 108.5(6) . .
O2P1 P1 O1P1 107.7(6) . .
O1A Sb1 C7 91.4(4) 2_665 .
O1A Sb1 O5A 89.6(4) 2_665 2_665
C7 Sb1 O5A 86.9(4) . 2_665
O1A Sb1 O1S1 85.9(4) 2_665 .
C7 Sb1 O1S1 85.3(4) . .
O5A Sb1 O1S1 170.9(4) 2_665 .
O1A Sb1 Rb1 44.7(3) 2_665 2_565
C7 Sb1 Rb1 101.2(3) . 2_565
O5A Sb1 Rb1 133.2(3) 2_665 2_565
O1S1 Sb1 Rb1 44.6(3) . 2_565
O8A Sb2 C1 91.9(4) 2_665 .
O8A Sb2 O4A 89.3(5) 2_665 2_665
C1 Sb2 O4A 88.4(4) . 2_665
O8A Sb2 O1S2 85.5(4) 2_665 .
C1 Sb2 O1S2 85.4(4) . .
O4A Sb2 O1S2 171.7(4) 2_665 .
O8A Sb2 Rb1 46.1(3) 2_665 2_565
C1 Sb2 Rb1 101.5(3) . 2_565
O4A Sb2 Rb1 134.0(3) 2_665 2_565
O1S2 Sb2 Rb1 42.7(3) . 2_565
C2 C1 C6 120.0 . .
C2 C1 Sb2 120.9(5) . .
C6 C1 Sb2 118.8(5) . .
C3 C2 C1 120.0 . .
C2 C3 C4 120.0 . .
C5 C4 C3 120.0 . .
C5 C4 Rb1 98.7(5) . 1_565
C3 C4 Rb1 124.7(5) . 1_565
C4 C5 C6 120.0 . .
C5 C6 C1 120.0 . .
C8 C7 C12 120.0 . .
C8 C7 Sb1 119.4(5) . .
C12 C7 Sb1 120.5(5) . .
C7 C8 C9 120.0 . .
C10 C9 C8 120.0 . .
C10 C9 Rb1 114.1(5) . .
C8 C9 Rb1 98.1(5) . .
C10 C9 Rb5 64.1(5) . 2_565
C8 C9 Rb5 115.0(5) . 2_565
Rb1 C9 Rb5 142.8(3) . 2_565
C9 C10 C11 120.0 . .
C9 C10 Rb5 93.6(5) . 2_565
C11 C10 Rb5 101.3(5) . 2_565
C12 C11 C10 120.0 . .
C11 C12 C7 120.0 . .
W1 O1A Sb1 140.9(6) . 2_665
W1 O1A Rb1 103.9(5) . 1_655
Sb1 O1A Rb1 107.3(5) 2_665 1_655
W1 O1T Rb3 150.1(6) . 2_666
W1 O1T Rb2 105.3(5) . .
Rb3 O1T Rb2 91.7(3) 2_666 .
W2 O2T Rb3 152.8(6) . .
W2 O2T Rb2 104.9(5) . 2_666
Rb3 O2T Rb2 98.8(4) . 2_666
W3 O3T Rb4 98.3(5) . 1_545
W4 O4A Sb2 137.3(6) . 2_665
W4 O4T Rb4 109.7(5) . 1_545
W5 O5A Sb1 136.9(6) . 2_665
W5 O5T Rb4 149.1(6) . .
W5 O5T Rb2 110.9(5) . 2_666
Rb4 O5T Rb2 94.7(4) . 2_666
W6 O6T Rb4 146.0(7) . 2_666
W6 O6T Rb2 104.6(5) . .
Rb4 O6T Rb2 95.3(4) 2_666 .
W7 O7T Rb1 156.4(6) . .
W8 O8A Sb2 137.8(6) . 2_665
W8 O8A Rb1 105.1(5) . 1_655
Sb2 O8A Rb1 105.8(4) 2_665 1_655
W8 O8T Rb5 109.3(5) . 1_645
W9 O9T Rb5 158.4(6) . .
W7 O1S1 Sb1 120.0(5) . .
W7 O1S1 Rb1 136.2(5) . 2_565
Sb1 O1S1 Rb1 101.6(4) . 2_565
P1 O1P1 W3 124.6(6) . .
P1 O1P1 W2 123.2(6) . .
W3 O1P1 W2 91.6(4) . .
P1 O1P1 W6 125.6(6) . .
W3 O1P1 W6 91.1(4) . .
W2 O1P1 W6 90.7(4) . .
W9 O1S2 Sb2 118.4(5) . .
W9 O1S2 Rb1 137.2(5) . 2_565
Sb2 O1S2 Rb1 103.8(4) . 2_565
W1 O15 W5 121.5(6) . .
W6 O16 W1 151.0(7) . .
W6 O16 Rb2 99.2(4) . .
W1 O16 Rb2 103.7(4) . .
W1 O18 W8 151.6(6) . .
W1 O18 Rb1 102.0(4) . 1_655
W8 O18 Rb1 104.1(4) . 1_655
P1 O2P1 W4 127.4(6) . .
P1 O2P1 W8 127.8(6) . .
W4 O2P1 W8 89.3(4) . .
W3 O23 W2 122.0(6) . .
W3 O23 Rb3 100.9(4) . 2_566
W2 O23 Rb3 98.5(4) . 2_566
W2 O25 W5 148.8(6) . .
W2 O25 Rb2 98.8(4) . 2_666
W5 O25 Rb2 102.2(4) . 2_666
W6 O26 W2 121.6(6) . .
W2 O29 W9 148.4(7) . .
W2 O29 Rb3 112.6(5) . 2_566
W9 O29 Rb3 98.3(4) . 2_566
P1 O3P1 W9 128.5(6) . .
P1 O3P1 W7 128.8(6) . .
W9 O3P1 W7 88.9(3) . .
W3 O34 W4 148.3(7) . .
W3 O34 Rb4 108.0(5) . 1_545
W4 O34 Rb4 96.0(4) . 1_545
W6 O36 W3 121.0(6) . .
W3 O37 W7 149.6(6) . .
W3 O37 Rb3 112.7(5) . 2_566
W7 O37 Rb3 96.4(4) . 2_566
P1 O4P1 W5 127.4(6) . .
P1 O4P1 W1 127.7(6) . .
W5 O4P1 W1 89.7(4) . .
W4 O47 W7 157.2(7) . .
W8 O48 W4 121.5(6) . .
W8 O48 Rb5 98.2(4) . 1_645
W4 O48 Rb5 140.0(5) . 1_645
W5 O59 W9 157.4(6) . .
W6 O68 W8 151.7(6) . .
W7 O79 W9 122.2(6) . .
W7 O79 Rb3 109.9(4) . 2_566
W9 O79 Rb3 108.8(5) . 2_566
O7T Rb1 O1S2 148.2(3) . 2_565
O7T Rb1 O1S1 100.9(3) . 2_565
O1S2 Rb1 O1S1 65.4(3) 2_565 2_565
O7T Rb1 O1A 93.4(3) . 1_455
O1S2 Rb1 O1A 102.5(3) 2_565 1_455
O1S1 Rb1 O1A 59.8(3) 2_565 1_455
O7T Rb1 O18 106.9(3) . 1_455
O1S2 Rb1 O18 104.6(3) 2_565 1_455
O1S1 Rb1 O18 106.4(3) 2_565 1_455
O1A Rb1 O18 52.0(3) 1_455 1_455
O7T Rb1 O8A 149.5(3) . 1_455
O1S2 Rb1 O8A 59.5(3) 2_565 1_455
O1S1 Rb1 O8A 106.1(3) 2_565 1_455
O1A Rb1 O8A 88.2(3) 1_455 1_455
O18 Rb1 O8A 51.9(3) 1_455 1_455
O7T Rb1 C9 82.2(3) . .
O1S2 Rb1 C9 70.0(3) 2_565 .
O1S1 Rb1 C9 90.5(3) 2_565 .
O1A Rb1 C9 148.7(3) 1_455 .
O18 Rb1 C9 158.5(3) 1_455 .
O8A Rb1 C9 111.2(3) 1_455 .
O7T Rb1 C4 80.4(10) . 1_545
O1S2 Rb1 C4 104.7(13) 2_565 1_545
O1S1 Rb1 C4 163.1(15) 2_565 1_545
O1A Rb1 C4 137.1(15) 1_455 1_545
O18 Rb1 C4 89.1(14) 1_455 1_545
O8A Rb1 C4 77.9(9) 1_455 1_545
C9 Rb1 C4 72.9(15) . 1_545
O7T Rb1 W1 90.9(2) . 1_455
O1S2 Rb1 W1 115.7(2) 2_565 1_455
O1S1 Rb1 W1 87.5(2) 2_565 1_455
O1A Rb1 W1 27.9(2) 1_455 1_455
O18 Rb1 W1 28.0(2) 1_455 1_455
O8A Rb1 W1 76.5(2) 1_455 1_455
C9 Rb1 W1 172.29(18) . 1_455
C4 Rb1 W1 109.3(15) 1_545 1_455
O7T Rb1 W8 124.7(2) . 1_455
O1S2 Rb1 W8 86.1(2) 2_565 1_455
O1S1 Rb1 W8 118.0(2) 2_565 1_455
O1A Rb1 W8 76.5(2) 1_455 1_455
O18 Rb1 W8 28.4(2) 1_455 1_455
O8A Rb1 W8 27.0(2) 1_455 1_455
C9 Rb1 W8 131.04(19) . 1_455
C4 Rb1 W8 73.0(11) 1_545 1_455
W1 Rb1 W8 56.07(3) 1_455 1_455
O7T Rb1 Sb1 105.9(2) . 2_565
O1S2 Rb1 Sb1 79.0(2) 2_565 2_565
O1S1 Rb1 Sb1 33.8(2) 2_565 2_565
O1A Rb1 Sb1 28.1(2) 1_455 2_565
O18 Rb1 Sb1 73.0(2) 1_455 2_565
O8A Rb1 Sb1 89.4(2) 1_455 2_565
C9 Rb1 Sb1 124.10(19) . 2_565
C4 Rb1 Sb1 162.0(13) 1_545 2_565
W1 Rb1 Sb1 54.63(3) 1_455 2_565
W8 Rb1 Sb1 89.97(4) 1_455 2_565
O7T Rb1 Sb2 177.5(2) . 2_565
O1S2 Rb1 Sb2 33.5(2) 2_565 2_565
O1S1 Rb1 Sb2 81.6(2) 2_565 2_565
O1A Rb1 Sb2 87.4(2) 1_455 2_565
O18 Rb1 Sb2 71.7(2) 1_455 2_565
O8A Rb1 Sb2 28.1(2) 1_455 2_565
C9 Rb1 Sb2 98.40(17) . 2_565
C4 Rb1 Sb2 97.4(10) 1_545 2_565
W1 Rb1 Sb2 88.67(4) 1_455 2_565
W8 Rb1 Sb2 53.15(3) 1_455 2_565
Sb1 Rb1 Sb2 75.81(4) 2_565 2_565
O7W Rb2 O2T 63.5(6) 2_666 2_666
O7W Rb2 O9W 66.4(7) 2_666 .
O2T Rb2 O9W 127.0(6) 2_666 .
O7W Rb2 O5T 127.6(6) 2_666 2_666
O2T Rb2 O5T 103.5(3) 2_666 2_666
O9W Rb2 O5T 120.1(6) . 2_666
O7W Rb2 O6T 126.2(6) 2_666 .
O2T Rb2 O6T 167.6(3) 2_666 .
O9W Rb2 O6T 60.4(6) . .
O5T Rb2 O6T 77.1(3) 2_666 .
O7W Rb2 O25 111.4(6) 2_666 2_666
O2T Rb2 O25 55.1(3) 2_666 2_666
O9W Rb2 O25 170.2(6) . 2_666
O5T Rb2 O25 52.8(3) 2_666 2_666
O6T Rb2 O25 119.7(3) . 2_666
O7W Rb2 O6W 63.5(7) 2_666 .
O2T Rb2 O6W 78.6(5) 2_666 .
O9W Rb2 O6W 93.9(7) . .
O5T Rb2 O6W 64.1(5) 2_666 .
O6T Rb2 O6W 112.2(5) . .
O25 Rb2 O6W 76.8(5) 2_666 .
O7W Rb2 O16 111.6(6) 2_666 .
O2T Rb2 O16 116.8(3) 2_666 .
O9W Rb2 O16 68.0(6) . .
O5T Rb2 O16 118.6(3) 2_666 .
O6T Rb2 O16 54.1(3) . .
O25 Rb2 O16 120.7(3) 2_666 .
O6W Rb2 O16 160.9(5) . .
O7W Rb2 O1W 138.3(5) 2_666 .
O2T Rb2 O1W 82.4(2) 2_666 .
O9W Rb2 O1W 129.7(5) . .
O5T Rb2 O1W 81.4(2) 2_666 .
O6T Rb2 O1W 85.4(2) . .
O25 Rb2 O1W 58.7(2) 2_666 .
O6W Rb2 O1W 134.8(5) . .
O16 Rb2 O1W 62.0(2) . .
O7W Rb2 O1T 64.4(6) 2_666 .
O2T Rb2 O1T 76.7(3) 2_666 .
O9W Rb2 O1T 67.2(6) . .
O5T Rb2 O1T 167.0(3) 2_666 .
O6T Rb2 O1T 99.9(3) . .
O25 Rb2 O1T 121.2(3) 2_666 .
O6W Rb2 O1T 127.9(5) . .
O16 Rb2 O1T 52.1(3) . .
O1W Rb2 O1T 85.8(2) . .
O7W Rb2 O8W 84.5(7) 2_666 2_666
O2T Rb2 O8W 127.4(5) 2_666 2_666
O9W Rb2 O8W 61.1(7) . 2_666
O5T Rb2 O8W 63.4(5) 2_666 2_666
O6T Rb2 O8W 64.2(5) . 2_666
O25 Rb2 O8W 109.6(5) 2_666 2_666
O6W Rb2 O8W 49.3(6) . 2_666
O16 Rb2 O8W 113.3(5) . 2_666
O1W Rb2 O8W 137.0(5) . 2_666
O1T Rb2 O8W 127.0(5) . 2_666
O7W Rb2 W2 86.5(5) 2_666 2_666
O2T Rb2 W2 26.1(2) 2_666 2_666
O9W Rb2 W2 152.5(5) . 2_666
O5T Rb2 W2 79.6(2) 2_666 2_666
O6T Rb2 W2 147.1(2) . 2_666
O25 Rb2 W2 29.0(2) 2_666 2_666
O6W Rb2 W2 77.1(4) . 2_666
O16 Rb2 W2 121.8(2) . 2_666
O1W Rb2 W2 68.29(4) . 2_666
O1T Rb2 W2 97.6(2) . 2_666
O8W Rb2 W2 123.5(5) 2_666 2_666
O2T Rb3 O79 167.5(3) . 2_566
O2T Rb3 O7W 65.0(6) . .
O79 Rb3 O7W 126.0(6) 2_566 .
O2T Rb3 O3W 68.6(4) . .
O79 Rb3 O3W 98.9(4) 2_566 .
O7W Rb3 O3W 124.6(6) . .
O2T Rb3 O1T 82.5(4) . 2_666
O79 Rb3 O1T 106.9(3) 2_566 2_666
O7W Rb3 O1T 66.9(6) . 2_666
O3W Rb3 O1T 133.8(4) . 2_666
O2T Rb3 O29 119.3(3) . 2_566
O79 Rb3 O29 52.5(3) 2_566 2_566
O7W Rb3 O29 115.5(5) . 2_566
O3W Rb3 O29 65.0(4) . 2_566
O1T Rb3 O29 157.6(3) 2_666 2_566
O2T Rb3 O37 135.1(3) . 2_566
O79 Rb3 O37 52.2(3) 2_566 2_566
O7W Rb3 O37 75.9(5) . 2_566
O3W Rb3 O37 123.7(4) . 2_566
O1T Rb3 O37 102.3(3) 2_666 2_566
O29 Rb3 O37 59.2(3) 2_566 2_566
O2T Rb3 O23 95.8(3) . 2_566
O79 Rb3 O23 84.4(3) 2_566 2_566
O7W Rb3 O23 68.0(5) . 2_566
O3W Rb3 O23 88.7(4) . 2_566
O1T Rb3 O23 130.7(3) 2_666 2_566
O29 Rb3 O23 47.7(3) 2_566 2_566
O37 Rb3 O23 47.4(3) 2_566 2_566
O2T Rb3 W7 164.4(3) . 2_566
O79 Rb3 W7 26.7(2) 2_566 2_566
O7W Rb3 W7 99.6(5) . 2_566
O3W Rb3 W7 122.8(3) . 2_566
O1T Rb3 W7 93.9(3) 2_666 2_566
O29 Rb3 W7 63.7(2) 2_566 2_566
O37 Rb3 W7 31.0(2) 2_566 2_566
O23 Rb3 W7 75.1(2) 2_566 2_566
O2T Rb3 W9 140.6(3) . 2_566
O79 Rb3 W9 27.6(2) 2_566 2_566
O7W Rb3 W9 137.9(5) . 2_566
O3W Rb3 W9 72.8(3) . 2_566
O1T Rb3 W9 132.5(3) 2_666 2_566
O29 Rb3 W9 30.8(2) 2_566 2_566
O37 Rb3 W9 64.1(2) 2_566 2_566
O23 Rb3 W9 75.2(2) 2_566 2_566
W7 Rb3 W9 50.09(3) 2_566 2_566
O2T Rb3 W2 101.6(2) . 2_566
O79 Rb3 W2 73.0(2) 2_566 2_566
O7W Rb3 W2 94.5(5) . 2_566
O3W Rb3 W2 66.7(3) . 2_566
O1T Rb3 W2 157.6(3) 2_666 2_566
O29 Rb3 W2 23.7(2) 2_566 2_566
O37 Rb3 W2 59.2(2) 2_566 2_566
O23 Rb3 W2 27.5(2) 2_566 2_566
W7 Rb3 W2 76.28(4) 2_566 2_566
W9 Rb3 W2 54.34(3) 2_566 2_566
O2T Rb3 W3 112.7(3) . 2_566
O79 Rb3 W3 72.5(2) 2_566 2_566
O7W Rb3 W3 61.9(5) . 2_566
O3W Rb3 W3 113.9(3) . 2_566
O1T Rb3 W3 110.1(2) 2_666 2_566
O29 Rb3 W3 58.7(2) 2_566 2_566
O37 Rb3 W3 23.5(2) 2_566 2_566
O23 Rb3 W3 26.8(2) 2_566 2_566
W7 Rb3 W3 54.35(3) 2_566 2_566
W9 Rb3 W3 75.96(4) 2_566 2_566
W2 Rb3 W3 47.80(3) 2_566 2_566
O6T Rb4 O5T 84.5(4) 2_666 .
O6T Rb4 O2W 71.1(4) 2_666 .
O5T Rb4 O2W 134.1(4) . .
O6T Rb4 O4T 168.2(4) 2_666 1_565
O5T Rb4 O4T 106.3(3) . 1_565
O2W Rb4 O4T 97.5(4) . 1_565
O6T Rb4 O8W 75.7(6) 2_666 .
O5T Rb4 O8W 73.6(6) . .
O2W Rb4 O8W 132.2(6) . .
O4T Rb4 O8W 111.5(6) 1_565 .
O6T Rb4 O34 115.1(4) 2_666 1_565
O5T Rb4 O34 157.7(3) . 1_565
O2W Rb4 O34 66.0(3) . 1_565
O4T Rb4 O34 55.4(3) 1_565 1_565
O8W Rb4 O34 100.0(6) . 1_565
O6T Rb4 O3T 77.5(3) 2_666 1_565
O5T Rb4 O3T 130.5(3) . 1_565
O2W Rb4 O3T 82.3(3) . 1_565
O4T Rb4 O3T 98.2(3) 1_565 1_565
O8W Rb4 O3T 57.4(6) . 1_565
O34 Rb4 O3T 51.0(3) 1_565 1_565
O6T Rb4 O4W 73.6(5) 2_666 .
O5T Rb4 O4W 68.7(5) . .
O2W Rb4 O4W 67.3(5) . .
O4T Rb4 O4W 105.5(5) 1_565 .
O8W Rb4 O4W 132.9(7) . .
O34 Rb4 O4W 125.2(4) 1_565 .
O3T Rb4 O4W 143.3(4) 1_565 .
O6T Rb4 W4 143.7(3) 2_666 1_565
O5T Rb4 W4 131.5(3) . 1_565
O2W Rb4 W4 78.0(3) . 1_565
O4T Rb4 W4 25.2(2) 1_565 1_565
O8W Rb4 W4 114.3(5) . 1_565
O34 Rb4 W4 31.4(2) 1_565 1_565
O3T Rb4 W4 79.8(2) 1_565 1_565
O4W Rb4 W4 111.7(4) . 1_565
O6T Rb4 W3 94.5(3) 2_666 1_565
O5T Rb4 W3 152.4(3) . 1_565
O2W Rb4 W3 70.2(3) . 1_565
O4T Rb4 W3 78.2(2) 1_565 1_565
O8W Rb4 W3 79.4(5) . 1_565
O34 Rb4 W3 26.1(2) 1_565 1_565
O3T Rb4 W3 25.2(2) 1_565 1_565
O4W Rb4 W3 137.5(4) . 1_565
W4 Rb4 W3 56.44(3) 1_565 1_565
O6T Rb4 Rb2 44.7(3) 2_666 2_666
O5T Rb4 Rb2 44.3(3) . 2_666
O2W Rb4 Rb2 113.9(3) . 2_666
O4T Rb4 Rb2 147.1(2) 1_565 2_666
O8W Rb4 Rb2 53.6(5) . 2_666
O34 Rb4 Rb2 146.5(2) 1_565 2_666
O3T Rb4 Rb2 95.5(2) 1_565 2_666
O4W Rb4 Rb2 79.5(4) . 2_666
W4 Rb4 Rb2 166.67(8) 1_565 2_666
W3 Rb4 Rb2 120.43(7) 1_565 2_666
O6T Rb4 W6 12.9(3) 2_666 2_666
O5T Rb4 W6 87.7(3) . 2_666
O2W Rb4 W6 61.0(3) . 2_666
O4T Rb4 W6 157.9(2) 1_565 2_666
O8W Rb4 W6 88.6(5) . 2_666
O34 Rb4 W6 113.8(2) 1_565 2_666
O3T Rb4 W6 84.7(2) 1_565 2_666
O4W Rb4 W6 63.1(4) . 2_666
W4 Rb4 W6 137.74(6) 1_565 2_666
W3 Rb4 W6 97.47(5) 1_565 2_666
Rb2 Rb4 W6 53.12(4) 2_666 2_666
O2W Rb5 O3W 101.7(4) 1_455 2_566
O2W Rb5 O9T 163.0(4) 1_455 .
O3W Rb5 O9T 65.1(4) 2_566 .
O2W Rb5 O10W 71.1(7) 1_455 2_566
O3W Rb5 O10W 66.8(7) 2_566 2_566
O9T Rb5 O10W 93.1(7) . 2_566
O2W Rb5 O4W 73.4(5) 1_455 1_455
O3W Rb5 O4W 75.1(5) 2_566 1_455
O9T Rb5 O4W 111.0(5) . 1_455
O10W Rb5 O4W 119.9(8) 2_566 1_455
O2W Rb5 O8T 84.9(3) 1_455 1_465
O3W Rb5 O8T 117.3(4) 2_566 1_465
O9T Rb5 O8T 91.8(3) . 1_465
O10W Rb5 O8T 56.8(7) 2_566 1_465
O4W Rb5 O8T 157.1(5) 1_455 1_465
O2W Rb5 O48 62.4(3) 1_455 1_465
O3W Rb5 O48 159.1(4) 2_566 1_465
O9T Rb5 O48 127.2(3) . 1_465
O10W Rb5 O48 94.1(7) 2_566 1_465
O4W Rb5 O48 110.0(5) 1_455 1_465
O8T Rb5 O48 51.5(3) 1_465 1_465
O2W Rb5 C10 125.1(7) 1_455 2_565
O3W Rb5 C10 127.5(6) 2_566 2_565
O9T Rb5 C10 71.6(7) . 2_565
O10W Rb5 C10 145.0(11) 2_566 2_565
O4W Rb5 C10 95.0(10) 1_455 2_565
O8T Rb5 C10 91.6(8) 1_465 2_565
O48 Rb5 C10 73.0(6) 1_465 2_565
O2W Rb5 C9 138.5(7) 1_455 2_565
O3W Rb5 C9 105.8(8) 2_566 2_565
O9T Rb5 C9 58.2(7) . 2_565
O10W Rb5 C9 149.1(10) 2_566 2_565
O4W Rb5 C9 84.2(9) 1_455 2_565
O8T Rb5 C9 108.6(8) 1_465 2_565
O48 Rb5 C9 95.0(8) 1_465 2_565
C10 Rb5 C9 22.3(2) 2_565 2_565
O2W Rb5 W8 70.0(3) 1_455 1_465
O3W Rb5 W8 137.2(3) 2_566 1_465
O9T Rb5 W8 111.7(2) . 1_465
O10W Rb5 W8 70.9(6) 2_566 1_465
O4W Rb5 W8 135.0(4) 1_455 1_465
O8T Rb5 W8 24.0(2) 1_465 1_465
O48 Rb5 W8 27.9(2) 1_465 1_465
C10 Rb5 W8 85.4(6) 2_565 1_465
C9 Rb5 W8 106.8(8) 2_565 1_465
O2W Rb5 Rb4 38.9(3) 1_455 1_455
O3W Rb5 Rb4 117.1(3) 2_566 1_455
O9T Rb5 Rb4 155.8(2) . 1_455
O10W Rb5 Rb4 110.0(6) 2_566 1_455
O4W Rb5 Rb4 51.6(4) 1_455 1_455
O8T Rb5 Rb4 106.4(2) 1_465 1_455
O48 Rb5 Rb4 59.9(2) 1_465 1_455
C10 Rb5 Rb4 91.8(8) 2_565 1_455
C9 Rb5 Rb4 100.1(7) 2_565 1_455
W8 Rb5 Rb4 83.40(6) 1_465 1_455
O2W Rb5 Rb3 118.7(3) 1_455 2_566
O3W Rb5 Rb3 40.4(3) 2_566 2_566
O9T Rb5 Rb3 58.8(2) . 2_566
O10W Rb5 Rb3 107.1(6) 2_566 2_566
O4W Rb5 Rb3 54.4(4) 1_455 2_566
O8T Rb5 Rb3 147.4(2) 1_465 2_566
O48 Rb5 Rb3 158.0(2) 1_465 2_566
C10 Rb5 Rb3 91.9(6) 2_565 2_566
C9 Rb5 Rb3 69.7(8) 2_565 2_566
W8 Rb5 Rb3 170.36(8) 1_465 2_566
Rb4 Rb5 Rb3 105.96(7) 1_455 2_566
Rb2 O1W Rb2 179.999(1) 2_666 .
Rb4 O2W Rb5 101.1(4) . 1_655
Rb5 O3W Rb3 99.3(5) 2_566 .
Rb5 O4W Rb4 85.4(6) 1_655 .
Rb2 O7W Rb3 98.7(7) 2_666 .
Rb4 O8W Rb2 84.3(7) . 2_666

loop_
_geom_bond_atom_site_label_1
_geom_bond_atom_site_label_2
_geom_bond_distance
_geom_bond_site_symmetry_2
W1 O1T 1.728(12) .
W1 O18 1.868(11) .
W1 O1A 1.876(12) .
W1 O15 1.923(11) .
W1 O16 1.931(12) .
W1 O4P1 2.416(11) .
W1 Rb1 3.8922(19) 1_655
W1 Rb2 4.006(2) .
W2 O2T 1.746(12) .
W2 O29 1.816(12) .
W2 O25 1.879(11) .
W2 O23 1.951(12) .
W2 O26 2.000(12) .
W2 O1P1 2.381(10) .
W2 Rb2 3.832(2) 2_666
W2 Rb3 4.176(2) 2_566
W3 O3T 1.732(12) .
W3 O37 1.835(11) .
W3 O34 1.864(12) .
W3 O23 1.949(12) .
W3 O36 1.998(12) .
W3 O1P1 2.373(10) .
W3 Rb4 4.028(3) 1_545
W3 Rb3 4.240(3) 2_566
W4 O4T 1.723(12) .
W4 O4A 1.830(12) .
W4 O47 1.899(11) .
W4 O48 1.944(12) .
W4 O34 1.993(12) .
W4 O2P1 2.365(11) .
W4 Rb4 3.807(2) 1_545
W5 O5T 1.719(12) .
W5 O5A 1.821(11) .
W5 O59 1.903(11) .
W5 O15 1.944(11) .
W5 O25 1.985(11) .
W5 O4P1 2.369(11) .
W5 Rb2 3.986(2) 2_666
W6 O6T 1.733(13) .
W6 O26 1.896(12) .
W6 O68 1.901(11) .
W6 O16 1.910(12) .
W6 O36 1.916(12) .
W6 O1P1 2.400(10) .
W6 Rb2 3.877(2) .
W6 Rb4 4.342(2) 2_666
W7 O7T 1.742(11) .
W7 O1S1 1.793(11) .
W7 O79 1.898(11) .
W7 O47 1.917(11) .
W7 O37 2.059(11) .
W7 O3P1 2.427(10) .
W7 Rb3 3.974(2) 2_566
W8 O8T 1.731(11) .
W8 O8A 1.883(12) .
W8 O48 1.902(12) .
W8 O68 1.950(12) .
W8 O18 1.962(11) .
W8 O2P1 2.410(11) .
W8 Rb1 4.0045(19) 1_655
W8 Rb5 4.020(3) 1_645
W9 O9T 1.730(12) .
W9 O1S2 1.800(12) .
W9 O59 1.912(11) .
W9 O79 1.950(11) .
W9 O29 2.061(12) .
W9 O3P1 2.386(10) .
W9 Rb3 3.986(2) 2_566
P1 O3P1 1.527(11) .
P1 O4P1 1.539(11) .
P1 O2P1 1.542(11) .
P1 O1P1 1.576(11) .
Sb1 O1A 2.000(12) 2_665
Sb1 C7 2.174(8) .
Sb1 O5A 2.178(11) 2_665
Sb1 O1S1 2.303(11) .
Sb1 Rb1 4.060(2) 2_565
Sb2 O8A 2.009(12) 2_665
Sb2 C1 2.152(8) .
Sb2 O4A 2.156(11) 2_665
Sb2 O1S2 2.335(11) .
Sb2 Rb1 4.108(2) 2_565
C1 C2 1.3900 .
C1 C6 1.3900 .
C2 C3 1.3900 .
C3 C4 1.3900 .
C4 C5 1.3900 .
C4 Rb1 3.569(11) 1_565
C5 C6 1.3900 .
C7 C8 1.3900 .
C7 C12 1.3900 .
C8 C9 1.3900 .
C9 C10 1.3900 .
C9 Rb1 3.403(13) .
C9 Rb5 3.654(14) 2_565
C10 C11 1.3900 .
C10 Rb5 3.294(14) 2_565
C11 C12 1.3900 .
O1A Sb1 2.000(12) 2_665
O1A Rb1 2.989(12) 1_655
O1T Rb3 2.979(13) 2_666
O1T Rb2 3.188(13) .
O2T Rb3 2.841(13) .
O2T Rb2 2.991(12) 2_666
O3T Rb4 3.395(13) 1_545
O4A Sb2 2.156(11) 2_665
O4T Rb4 2.863(12) 1_545
O5A Sb1 2.178(11) 2_665
O5T Rb4 2.849(12) .
O5T Rb2 3.035(12) 2_666
O6T Rb4 2.795(13) 2_666
O6T Rb2 3.059(13) .
O7T Rb1 2.837(12) .
O8A Sb2 2.009(12) 2_665
O8A Rb1 3.077(11) 1_655
O8T Rb5 3.101(12) 1_645
O9T Rb5 2.987(12) .
O1S1 Rb1 2.912(11) 2_565
O1S2 Rb1 2.870(12) 2_565
O16 Rb2 3.083(12) .
O18 Rb1 3.047(11) 1_655
O23 Rb3 3.416(12) 2_566
O25 Rb2 3.063(11) 2_666
O29 Rb3 3.127(12) 2_566
O34 Rb4 3.042(11) 1_545
O37 Rb3 3.178(11) 2_566
O48 Rb5 3.281(12) 1_645
O79 Rb3 2.905(11) 2_566
Rb1 O1S2 2.870(12) 2_565
Rb1 O1S1 2.912(11) 2_565
Rb1 O1A 2.989(12) 1_455
Rb1 O18 3.047(11) 1_455
Rb1 O8A 3.077(11) 1_455
Rb1 C4 3.57(6) 1_545
Rb1 W1 3.8922(19) 1_455
Rb1 W8 4.0045(19) 1_455
Rb1 Sb1 4.060(2) 2_565
Rb1 Sb2 4.108(2) 2_565
Rb2 O7W 2.91(3) 2_666
Rb2 O2T 2.991(12) 2_666
Rb2 O9W 3.02(3) .
Rb2 O5T 3.035(12) 2_666
Rb2 O25 3.063(11) 2_666
Rb2 O6W 3.08(2) .
Rb2 O1W 3.100(2) .
Rb2 O8W 3.50(3) 2_666
Rb2 W2 3.832(2) 2_666
Rb3 O79 2.905(11) 2_566
Rb3 O7W 2.93(3) .
Rb3 O3W 2.959(16) .
Rb3 O1T 2.979(13) 2_666
Rb3 O29 3.127(12) 2_566
Rb3 O37 3.178(11) 2_566
Rb3 O23 3.416(12) 2_566
Rb3 W7 3.974(2) 2_566
Rb3 W9 3.986(2) 2_566
Rb3 W2 4.176(2) 2_566
Rb3 W3 4.240(3) 2_566
Rb4 O6T 2.795(13) 2_666
Rb4 O2W 2.859(13) .
Rb4 O4T 2.863(12) 1_565
Rb4 O8W 2.92(3) .
Rb4 O34 3.042(11) 1_565
Rb4 O3T 3.395(13) 1_565
Rb4 O4W 3.51(2) .
Rb4 W4 3.807(2) 1_565
Rb4 W3 4.028(3) 1_565
Rb4 Rb2 4.330(3) 2_666
Rb4 W6 4.342(2) 2_666
Rb5 O2W 2.925(13) 1_455
Rb5 O3W 2.947(16) 2_566
Rb5 O10W 3.00(3) 2_566
Rb5 O4W 3.06(2) 1_455
Rb5 O8T 3.101(12) 1_465
Rb5 O48 3.281(12) 1_465
Rb5 C10 3.29(6) 2_565
Rb5 C9 3.65(4) 2_565
Rb5 W8 4.020(3) 1_465
Rb5 Rb4 4.468(4) 1_455
Rb5 Rb3 4.502(4) 2_566
O1W Rb2 3.100(2) 2_666
O2W Rb5 2.925(13) 1_655
O3W Rb5 2.947(16) 2_566
O4W Rb5 3.06(2) 1_655
O7W Rb2 2.91(3) 2_666
O8W Rb2 3.50(3) 2_666
O10W Rb5 3.00(3) 2_566
